data_4346236
loop_
_publ_author_name
'Allefeld, Nadine'
'Bader, Julia'
'Neumann, Beate'
'Stammler, Hans-Georg'
'Ignat'ev, Nikolai'
'Hoge, Berthold'

_publ_section_title
;
 Transition Metal Complexes of Phosphinous Acids Featuring a
 Quasichelating Unit: Synthesis, Characterization, and Hetero-bimetallic
 Complexes.
;
_journal_issue 16
_journal_name_full 'Inorganic chemistry'
_journal_page_first 7945
_journal_page_last 7952
_journal_paper_doi 10.1021/acs.inorgchem.5b01038
_journal_volume 54
_journal_year 2015
_chemical_formula_moiety 'C9 H6 F12 Ni O2 P2'
_chemical_formula_sum 'C9 H6 F12 Ni O2 P2'
_chemical_formula_weight 494.79
_space_group_IT_number 61
_space_group_name_Hall '-P 2ac 2ab'
_space_group_name_H-M_alt 'P b c a'
_symmetry_cell_setting orthorhombic
_symmetry_space_group_name_Hall '-P 2ac 2ab'
_symmetry_space_group_name_H-M 'P b c a'
_atom_sites_solution_hydrogens geom
_atom_sites_solution_primary direct
_atom_sites_solution_secondary difmap
_audit_creation_method SHELXL-97
_cell_angle_alpha 90.00
_cell_angle_beta 90.00
_cell_angle_gamma 90.00
_cell_formula_units_Z 16
_cell_length_a 14.2098(2)
_cell_length_b 12.7936(2)
_cell_length_c 34.4691(5)
_cell_measurement_reflns_used 51121
_cell_measurement_temperature 100(2)
_cell_measurement_theta_max 27.485
_cell_measurement_theta_min 2.910
_cell_volume 6266.29(16)
_computing_cell_refinement 'HKL Scalepack (Otwinowski & Minor 1997)'
_computing_data_collection 'Collect, Bruker AXS, 2004'
_computing_data_reduction 'Denzo and Scalepack (Otwinowski & Minor, 1997)'
_computing_molecular_graphics 'SHELXTL-PLUS (1990)'
_computing_publication_material 'SHELXL-97 (Sheldrick, 1997)'
_computing_structure_refinement 'SHELXL-97 (Sheldrick, 1997)'
_computing_structure_solution 'SHELXS-97 (Sheldrick, 1990)'
_diffrn_ambient_temperature 100(2)
_diffrn_measured_fraction_theta_full 0.998
_diffrn_measured_fraction_theta_max 0.998
_diffrn_measurement_device_type KappaCCD
_diffrn_measurement_method CCD
_diffrn_radiation_monochromator graphite
_diffrn_radiation_source 'fine-focus sealed tube'
_diffrn_radiation_type MoK\a
_diffrn_radiation_wavelength 0.71073
_diffrn_reflns_av_R_equivalents 0.072
_diffrn_reflns_av_sigmaI/netI 0.0481
_diffrn_reflns_limit_h_max 18
_diffrn_reflns_limit_h_min 0
_diffrn_reflns_limit_k_max 16
_diffrn_reflns_limit_k_min 0
_diffrn_reflns_limit_l_max 0
_diffrn_reflns_limit_l_min -44
_diffrn_reflns_number 56057
_diffrn_reflns_theta_full 27.49
_diffrn_reflns_theta_max 27.49
_diffrn_reflns_theta_min 3.10
_exptl_absorpt_coefficient_mu 1.578
_exptl_absorpt_correction_T_max 0.9631
_exptl_absorpt_correction_T_min 0.7032
_exptl_absorpt_correction_type multi-scan
_exptl_absorpt_process_details 'Denzo and Scalepack (Otwinowski & Minor, 1997)'
_exptl_crystal_colour pink
_exptl_crystal_density_diffrn 2.098
_exptl_crystal_density_method 'not measured'
_exptl_crystal_description plate
_exptl_crystal_F_000 3872
_exptl_crystal_size_max 0.24
_exptl_crystal_size_mid 0.14
_exptl_crystal_size_min 0.02
_refine_diff_density_max 0.394
_refine_diff_density_min -0.417
_refine_diff_density_rms 0.084
_refine_ls_extinction_method none
_refine_ls_goodness_of_fit_ref 1.042
_refine_ls_hydrogen_treatment refall
_refine_ls_matrix_type full
_refine_ls_number_parameters 517
_refine_ls_number_reflns 7181
_refine_ls_number_restraints 0
_refine_ls_restrained_S_all 1.042
_refine_ls_R_factor_all 0.0626
_refine_ls_R_factor_gt 0.0339
_refine_ls_shift/su_max 0.002
_refine_ls_shift/su_mean 0.000
_refine_ls_structure_factor_coef Fsqd
_refine_ls_weighting_details 'calc w=1/[\s^2^(Fo^2^)+(0.0323P)^2^+0.0000P] where P=(Fo^2^+2Fc^2^)/3'
_refine_ls_weighting_scheme calc
_refine_ls_wR_factor_gt 0.0656
_refine_ls_wR_factor_ref 0.0724
_reflns_number_gt 5075
_reflns_number_total 7181
_reflns_threshold_expression >2sigma(I)
_cod_data_source_file ic5b01038_si_006.cif
_cod_data_source_block compound8b
_cod_depositor_comments
;
The following automatic conversions were performed:

data item '_symmetry_cell_setting' value 'Orthorhombic' was changed
to 'orthorhombic' in accordance with the
/home/saulius/struct/COD-crude-data/automatic-downloads/DataCite-retrospective/ACS/depositions/lib/dictionaries/cif_core.dic
dictionary named 'cif_core.dic' version 2.4.2 last updated on
2011-04-26.

Automatic conversion script
Id: cif_fix_values 6909 2019-04-08 15:41:33Z antanas 
;
_cod_database_code 4346236

loop_
_symmetry_equiv_pos_as_xyz
'x, y, z'
'-x+1/2, -y, z+1/2'
'x+1/2, -y+1/2, -z'
'-x, y+1/2, -z+1/2'
'-x, -y, -z'
'x-1/2, y, -z-1/2'
'-x-1/2, y-1/2, z'
'x, -y-1/2, z-1/2'

loop_
_atom_site_label
_atom_site_type_symbol
_atom_site_fract_x
_atom_site_fract_y
_atom_site_fract_z
_atom_site_U_iso_or_equiv
_atom_site_adp_type
_atom_site_occupancy
_atom_site_symmetry_multiplicity
_atom_site_calc_flag
Ni1 Ni 0.380936(19) 0.25415(2) 0.498782(8) 0.01660(8) Uani 1 1 d
Ni2 Ni 0.11188(2) -0.00490(2) 0.273094(8) 0.01836(8) Uani 1 1 d
P1 P 0.31297(5) 0.14694(5) 0.536144(17) 0.02016(15) Uani 1 1 d
P2 P 0.29612(4) 0.21886(5) 0.450050(17) 0.01730(14) Uani 1 1 d
P3 P 0.05522(5) 0.05707(5) 0.221019(17) 0.02025(15) Uani 1 1 d
P4 P 0.01354(4) 0.07055(5) 0.309637(17) 0.01889(15) Uani 1 1 d
F1 F 0.21534(13) 0.14130(14) 0.60289(5) 0.0569(5) Uani 1 1 d
F2 F 0.20070(12) 0.28145(14) 0.57016(5) 0.0496(5) Uani 1 1 d
F3 F 0.32648(11) 0.25376(13) 0.60323(4) 0.0454(4) Uani 1 1 d
F4 F 0.34946(13) -0.01113(13) 0.58542(5) 0.0519(5) Uani 1 1 d
F5 F 0.42557(14) -0.01583(14) 0.53186(5) 0.0566(5) Uani 1 1 d
F6 F 0.46622(11) 0.09190(13) 0.57696(5) 0.0463(4) Uani 1 1 d
F7 F 0.17792(11) 0.31731(11) 0.40053(4) 0.0403(4) Uani 1 1 d
F8 F 0.30339(10) 0.40462(11) 0.41346(4) 0.0342(4) Uani 1 1 d
F9 F 0.19385(10) 0.39090(12) 0.45634(4) 0.0356(4) Uani 1 1 d
F10 F 0.30567(11) 0.15025(14) 0.37625(4) 0.0488(5) Uani 1 1 d
F11 F 0.42796(12) 0.23240(14) 0.39392(4) 0.0512(5) Uani 1 1 d
F12 F 0.40191(12) 0.07916(13) 0.41563(5) 0.0503(5) Uani 1 1 d
F13 F -0.02079(12) -0.00979(12) 0.15404(4) 0.0440(5) Uani 1 1 d
F14 F -0.02884(11) -0.11816(12) 0.20158(4) 0.0381(4) Uani 1 1 d
F15 F 0.10266(11) -0.09604(13) 0.17140(4) 0.0394(4) Uani 1 1 d
F16 F 0.09478(11) 0.17901(13) 0.15971(4) 0.0464(5) Uani 1 1 d
F17 F 0.16583(13) 0.22050(14) 0.21238(5) 0.0587(5) Uani 1 1 d
F18 F 0.21320(11) 0.08800(15) 0.17875(5) 0.0548(5) Uani 1 1 d
F19 F -0.10179(10) 0.03942(12) 0.37047(4) 0.0337(4) Uani 1 1 d
F20 F 0.00357(9) -0.08074(12) 0.36440(4) 0.0324(4) Uani 1 1 d
F21 F -0.11366(10) -0.07426(12) 0.32456(4) 0.0329(4) Uani 1 1 d
F22 F 0.01098(9) 0.22735(11) 0.36188(4) 0.0278(3) Uani 1 1 d
F23 F 0.10914(9) 0.10427(11) 0.37555(4) 0.0291(4) Uani 1 1 d
F24 F 0.14009(9) 0.21365(11) 0.32931(4) 0.0271(3) Uani 1 1 d
O1 O 0.23057(11) 0.08093(13) 0.52067(5) 0.0258(4) Uani 1 1 d
O2 O 0.21431(11) 0.14159(13) 0.45428(4) 0.0209(4) Uani 1 1 d
O3 O -0.03483(11) 0.12348(13) 0.22268(5) 0.0242(4) Uani 1 1 d
O4 O -0.06533(11) 0.13713(13) 0.29159(4) 0.0223(4) Uani 1 1 d
C1 C 0.49090(19) 0.3364(2) 0.47294(8) 0.0292(7) Uani 1 1 d
H1A H 0.5048(18) 0.335(2) 0.4480(7) 0.038(8) Uiso 1 1 d
C2 C 0.42587(19) 0.4095(2) 0.48920(8) 0.0298(7) Uani 1 1 d
H2A H 0.390(2) 0.461(2) 0.4760(9) 0.052(10) Uiso 1 1 d
C3 C 0.42143(19) 0.3928(2) 0.52831(8) 0.0273(6) Uani 1 1 d
H3A H 0.3848(17) 0.428(2) 0.5449(8) 0.034(8) Uiso 1 1 d
C4 C 0.48143(18) 0.3076(2) 0.53717(8) 0.0277(6) Uani 1 1 d
H4A H 0.4923(18) 0.279(2) 0.5612(8) 0.041(8) Uiso 1 1 d
C5 C 0.52780(18) 0.2753(2) 0.50249(9) 0.0315(7) Uani 1 1 d
H5A H 0.5703(17) 0.225(2) 0.5006(6) 0.021(7) Uiso 1 1 d
C6 C 0.26182(19) 0.2084(2) 0.58076(7) 0.0291(6) Uani 1 1 d
C7 C 0.3926(2) 0.0483(2) 0.55933(8) 0.0337(7) Uani 1 1 d
C8 C 0.23990(18) 0.3385(2) 0.42852(7) 0.0256(6) Uani 1 1 d
C9 C 0.36118(17) 0.1686(2) 0.40638(7) 0.0242(6) Uani 1 1 d
C10 C 0.25532(19) -0.0152(2) 0.28903(9) 0.0327(7) Uani 1 1 d
H10A H 0.2914(19) 0.040(2) 0.2946(8) 0.046(9) Uiso 1 1 d
C11 C 0.19695(18) -0.0679(2) 0.31583(8) 0.0277(6) Uani 1 1 d
H11A H 0.1903(16) -0.0543(19) 0.3431(7) 0.032(7) Uiso 1 1 d
C12 C 0.1510(2) -0.1532(2) 0.29651(8) 0.0308(7) Uani 1 1 d
H12A H 0.1125(18) -0.202(2) 0.3089(8) 0.039(8) Uiso 1 1 d
C13 C 0.1760(2) -0.1488(2) 0.25808(9) 0.0344(7) Uani 1 1 d
H13A H 0.1530(19) -0.195(2) 0.2393(8) 0.041(8) Uiso 1 1 d
C14 C 0.2393(2) -0.0622(2) 0.25279(9) 0.0357(8) Uani 1 1 d
H14A H 0.268(2) -0.051(2) 0.2311(8) 0.053(10) Uiso 1 1 d
C15 C 0.02603(19) -0.0463(2) 0.18453(7) 0.0297(6) Uani 1 1 d
C16 C 0.1371(2) 0.1397(2) 0.19098(8) 0.0349(7) Uani 1 1 d
C17 C -0.05282(18) -0.0152(2) 0.34443(7) 0.0248(6) Uani 1 1 d
C18 C 0.07123(18) 0.1592(2) 0.34616(7) 0.0234(6) Uani 1 1 d
H1 H 0.217(2) 0.106(3) 0.4894(11) 0.094(12) Uiso 1 1 d
H2 H -0.055(2) 0.130(3) 0.2545(10) 0.082(11) Uiso 1 1 d

loop_
_atom_site_aniso_label
_atom_site_aniso_U_11
_atom_site_aniso_U_22
_atom_site_aniso_U_33
_atom_site_aniso_U_23
_atom_site_aniso_U_13
_atom_site_aniso_U_12
Ni1 0.01538(16) 0.01772(17) 0.01670(15) 0.00029(12) -0.00143(13) -0.00260(13)
Ni2 0.01840(17) 0.02032(19) 0.01637(15) -0.00016(13) -0.00121(13) 0.00225(14)
P1 0.0239(4) 0.0191(4) 0.0174(3) 0.0013(3) 0.0001(3) -0.0025(3)
P2 0.0173(3) 0.0180(3) 0.0166(3) -0.0005(3) -0.0004(3) -0.0002(3)
P3 0.0226(4) 0.0221(4) 0.0161(3) 0.0002(3) -0.0016(3) -0.0006(3)
P4 0.0191(3) 0.0216(4) 0.0159(3) -0.0003(3) -0.0008(3) 0.0013(3)
F1 0.0827(14) 0.0482(12) 0.0399(10) -0.0016(8) 0.0365(10) -0.0208(10)
F2 0.0492(11) 0.0544(12) 0.0451(10) -0.0088(9) 0.0092(8) 0.0239(9)
F3 0.0451(10) 0.0626(13) 0.0286(9) -0.0197(8) 0.0033(8) -0.0117(9)
F4 0.0760(13) 0.0338(11) 0.0457(11) 0.0222(8) -0.0058(9) -0.0063(9)
F5 0.0824(14) 0.0448(12) 0.0426(10) -0.0078(9) -0.0080(10) 0.0362(10)
F6 0.0478(11) 0.0376(11) 0.0536(11) 0.0115(8) -0.0246(9) 0.0029(9)
F7 0.0493(10) 0.0304(10) 0.0413(9) -0.0028(7) -0.0291(8) 0.0051(8)
F8 0.0456(10) 0.0286(9) 0.0283(8) 0.0113(7) -0.0025(7) -0.0051(8)
F9 0.0443(10) 0.0279(9) 0.0348(9) -0.0013(7) 0.0016(7) 0.0160(8)
F10 0.0348(9) 0.0860(14) 0.0256(8) -0.0238(9) -0.0057(7) 0.0063(9)
F11 0.0557(11) 0.0562(12) 0.0418(10) -0.0157(9) 0.0288(9) -0.0270(9)
F12 0.0689(12) 0.0452(12) 0.0368(10) 0.0033(8) 0.0175(9) 0.0329(9)
F13 0.0581(11) 0.0507(12) 0.0233(8) -0.0097(8) -0.0173(8) 0.0154(9)
F14 0.0403(10) 0.0327(10) 0.0412(9) -0.0107(7) -0.0001(8) -0.0110(8)
F15 0.0393(10) 0.0471(11) 0.0319(9) -0.0136(8) 0.0035(7) 0.0113(8)
F16 0.0457(10) 0.0594(13) 0.0340(9) 0.0257(8) -0.0053(8) -0.0039(9)
F17 0.0743(13) 0.0457(12) 0.0561(11) 0.0143(9) -0.0180(10) -0.0332(10)
F18 0.0322(10) 0.0748(14) 0.0573(11) 0.0288(10) 0.0174(9) 0.0030(10)
F19 0.0356(9) 0.0353(10) 0.0303(8) -0.0009(7) 0.0144(7) 0.0010(7)
F20 0.0323(9) 0.0342(10) 0.0309(8) 0.0135(7) -0.0005(7) 0.0029(7)
F21 0.0317(9) 0.0337(10) 0.0332(9) 0.0015(7) -0.0043(7) -0.0130(7)
F22 0.0347(9) 0.0265(9) 0.0221(8) -0.0060(6) 0.0032(6) 0.0049(7)
F23 0.0384(9) 0.0294(9) 0.0195(7) 0.0010(6) -0.0107(7) 0.0016(7)
F24 0.0278(8) 0.0273(9) 0.0262(8) -0.0021(6) 0.0020(6) -0.0060(7)
O1 0.0293(10) 0.0250(11) 0.0230(9) 0.0026(7) -0.0009(8) -0.0096(8)
O2 0.0176(9) 0.0234(10) 0.0216(9) -0.0007(7) -0.0020(7) -0.0044(8)
O3 0.0268(10) 0.0276(11) 0.0184(9) -0.0009(7) -0.0048(8) 0.0068(8)
O4 0.0209(9) 0.0262(10) 0.0199(9) -0.0013(7) -0.0027(7) 0.0077(8)
C1 0.0263(16) 0.0342(18) 0.0270(16) -0.0005(13) 0.0031(13) -0.0187(13)
C2 0.0258(15) 0.0228(16) 0.0409(17) 0.0027(13) -0.0066(13) -0.0103(13)
C3 0.0247(15) 0.0246(16) 0.0326(16) -0.0094(13) -0.0033(13) -0.0083(13)
C4 0.0247(15) 0.0322(17) 0.0261(15) 0.0014(13) -0.0108(12) -0.0117(13)
C5 0.0114(13) 0.0321(18) 0.0509(19) -0.0086(15) -0.0044(13) -0.0013(12)
C6 0.0352(16) 0.0292(17) 0.0230(14) -0.0021(12) 0.0045(12) -0.0048(14)
C7 0.0477(19) 0.0281(17) 0.0254(15) 0.0044(12) -0.0040(13) 0.0014(14)
C8 0.0299(15) 0.0256(16) 0.0214(14) -0.0003(11) -0.0052(12) -0.0022(12)
C9 0.0254(14) 0.0258(16) 0.0214(13) 0.0011(11) -0.0009(11) -0.0023(12)
C10 0.0143(14) 0.0329(19) 0.0508(19) 0.0026(15) -0.0072(13) 0.0025(13)
C11 0.0282(15) 0.0319(17) 0.0231(14) 0.0014(12) -0.0055(12) 0.0108(13)
C12 0.0323(16) 0.0230(16) 0.0371(17) 0.0067(13) -0.0033(13) 0.0071(13)
C13 0.0378(18) 0.0274(17) 0.0378(18) -0.0083(14) -0.0051(14) 0.0155(15)
C14 0.0299(16) 0.049(2) 0.0284(16) 0.0090(14) 0.0117(13) 0.0209(15)
C15 0.0326(16) 0.0366(18) 0.0200(14) -0.0033(12) -0.0016(12) 0.0054(14)
C16 0.0320(17) 0.0388(19) 0.0339(16) 0.0130(14) -0.0022(13) -0.0035(15)
C17 0.0234(15) 0.0262(16) 0.0248(13) -0.0009(12) -0.0010(11) -0.0006(12)
C18 0.0268(14) 0.0235(15) 0.0197(13) -0.0017(11) 0.0009(11) 0.0040(12)

loop_
_atom_type_symbol
_atom_type_description
_atom_type_scat_dispersion_real
_atom_type_scat_dispersion_imag
_atom_type_scat_source
C C 0.0033 0.0016 'International Tables Vol C Tables 4.2.6.8 and 6.1.1.4'
H H 0.0000 0.0000 'International Tables Vol C Tables 4.2.6.8 and 6.1.1.4'
F F 0.0171 0.0103 'International Tables Vol C Tables 4.2.6.8 and 6.1.1.4'
Ni Ni 0.3393 1.1124 'International Tables Vol C Tables 4.2.6.8 and 6.1.1.4'
O O 0.0106 0.0060 'International Tables Vol C Tables 4.2.6.8 and 6.1.1.4'
P P 0.1023 0.0942 'International Tables Vol C Tables 4.2.6.8 and 6.1.1.4'

loop_
_geom_angle_atom_site_label_1
_geom_angle_atom_site_label_2
_geom_angle_atom_site_label_3
_geom_angle
C4 Ni1 C1 65.66(11)
C4 Ni1 C5 39.97(10)
C1 Ni1 C5 38.63(11)
C4 Ni1 C2 65.12(11)
C1 Ni1 C2 39.82(11)
C5 Ni1 C2 65.78(11)
C4 Ni1 P1 98.08(8)
C1 Ni1 P1 158.46(8)
C5 Ni1 P1 119.89(9)
C2 Ni1 P1 147.46(8)
C4 Ni1 P2 166.88(8)
C1 Ni1 P2 101.27(8)
C5 Ni1 P2 129.74(8)
C2 Ni1 P2 104.40(8)
P1 Ni1 P2 94.87(3)
C4 Ni1 C3 39.51(10)
C1 Ni1 C3 65.18(11)
C5 Ni1 C3 66.15(11)
C2 Ni1 C3 37.62(10)
P1 Ni1 C3 111.93(8)
P2 Ni1 C3 135.45(8)
C11 Ni2 C14 65.97(11)
C11 Ni2 P4 98.04(8)
C14 Ni2 P4 159.85(9)
C11 Ni2 C10 39.44(10)
C14 Ni2 C10 39.16(11)
P4 Ni2 C10 120.71(9)
C11 Ni2 C13 65.42(11)
C14 Ni2 C13 40.12(12)
P4 Ni2 C13 145.76(9)
C10 Ni2 C13 66.07(12)
C11 Ni2 P3 165.91(8)
C14 Ni2 P3 100.24(8)
P4 Ni2 P3 94.74(3)
C10 Ni2 P3 127.52(8)
C13 Ni2 P3 106.34(8)
C11 Ni2 C12 39.91(10)
C14 Ni2 C12 65.59(11)
P4 Ni2 C12 110.64(8)
C10 Ni2 C12 66.15(11)
C13 Ni2 C12 37.65(10)
P3 Ni2 C12 138.65(8)
O1 P1 C7 103.73(11)
O1 P1 C6 102.68(11)
C7 P1 C6 99.60(12)
O1 P1 Ni1 119.49(7)
C7 P1 Ni1 114.90(9)
C6 P1 Ni1 113.87(9)
O2 P2 C8 103.92(10)
O2 P2 C9 103.21(10)
C8 P2 C9 99.87(11)
O2 P2 Ni1 119.60(7)
C8 P2 Ni1 112.44(8)
C9 P2 Ni1 115.37(8)
O3 P3 C15 103.36(11)
O3 P3 C16 102.99(12)
C15 P3 C16 99.44(13)
O3 P3 Ni2 119.42(7)
C15 P3 Ni2 112.87(9)
C16 P3 Ni2 116.15(9)
O4 P4 C17 102.45(10)
O4 P4 C18 104.71(10)
C17 P4 C18 98.24(11)
O4 P4 Ni2 119.55(7)
C17 P4 Ni2 116.46(8)
C18 P4 Ni2 112.68(8)
P1 O1 H1 107.3(17)
P2 O2 H1 106.8(15)
P3 O3 H2 106.4(17)
P4 O4 H2 106.0(15)
C5 C1 C2 109.0(3)
C5 C1 Ni1 71.66(16)
C2 C1 Ni1 71.22(15)
C5 C1 H1A 128.2(18)
C2 C1 H1A 122.8(18)
Ni1 C1 H1A 125.0(17)
C3 C2 C1 108.3(3)
C3 C2 Ni1 71.62(16)
C1 C2 Ni1 68.95(15)
C3 C2 H2A 123.7(18)
C1 C2 H2A 128.0(18)
Ni1 C2 H2A 124.6(18)
C2 C3 C4 107.8(3)
C2 C3 Ni1 70.76(16)
C4 C3 Ni1 67.93(15)
C2 C3 H3A 125.2(17)
C4 C3 H3A 126.9(17)
Ni1 C3 H3A 124.8(17)
C3 C4 C5 108.7(3)
C3 C4 Ni1 72.55(15)
C5 C4 Ni1 71.70(15)
C3 C4 H4A 127.0(17)
C5 C4 H4A 124.3(17)
Ni1 C4 H4A 124.2(17)
C1 C5 C4 106.1(3)
C1 C5 Ni1 69.72(15)
C4 C5 Ni1 68.33(15)
C1 C5 H5A 127.9(15)
C4 C5 H5A 125.9(15)
Ni1 C5 H5A 125.4(16)
F1 C6 F2 106.8(2)
F1 C6 F3 106.9(2)
F2 C6 F3 107.7(2)
F1 C6 P1 113.20(19)
F2 C6 P1 108.87(17)
F3 C6 P1 113.06(18)
F4 C7 F6 107.1(2)
F4 C7 F5 106.9(2)
F6 C7 F5 107.7(2)
F4 C7 P1 113.4(2)
F6 C7 P1 112.74(19)
F5 C7 P1 108.83(17)
F7 C8 F9 107.3(2)
F7 C8 F8 106.99(19)
F9 C8 F8 106.8(2)
F7 C8 P2 113.62(17)
F9 C8 P2 109.41(16)
F8 C8 P2 112.37(17)
F12 C9 F11 107.4(2)
F12 C9 F10 107.2(2)
F11 C9 F10 106.4(2)
F12 C9 P2 108.56(16)
F11 C9 P2 113.68(17)
F10 C9 P2 113.30(17)
C14 C10 C11 106.4(3)
C14 C10 Ni2 68.89(16)
C11 C10 Ni2 68.51(15)
C14 C10 H10A 128.4(19)
C11 C10 H10A 125.0(19)
Ni2 C10 H10A 123.9(19)
C10 C11 C12 109.1(3)
C10 C11 Ni2 72.05(15)
C12 C11 Ni2 72.56(15)
C10 C11 H11A 127.7(15)
C12 C11 H11A 123.1(15)
Ni2 C11 H11A 124.6(15)
C13 C12 C11 107.3(3)
C13 C12 Ni2 70.47(16)
C11 C12 Ni2 67.53(15)
C13 C12 H12A 128.4(17)
C11 C12 H12A 124.2(17)
Ni2 C12 H12A 127.8(17)
C12 C13 C14 108.5(3)
C12 C13 Ni2 71.88(16)
C14 C13 Ni2 68.35(16)
C12 C13 H13A 123.2(18)
C14 C13 H13A 128.3(18)
Ni2 C13 H13A 124.7(17)
C10 C14 C13 108.5(3)
C10 C14 Ni2 71.95(16)
C13 C14 Ni2 71.54(16)
C10 C14 H14A 129(2)
C13 C14 H14A 122(2)
Ni2 C14 H14A 130(2)
F13 C15 F15 107.9(2)
F13 C15 F14 107.2(2)
F15 C15 F14 107.2(2)
F13 C15 P3 113.21(18)
F15 C15 P3 112.49(18)
F14 C15 P3 108.59(16)
F16 C16 F17 107.0(2)
F16 C16 F18 107.3(2)
F17 C16 F18 108.1(2)
F16 C16 P3 112.20(19)
F17 C16 P3 108.67(19)
F18 C16 P3 113.3(2)
F19 C17 F21 107.7(2)
F19 C17 F20 107.00(19)
F21 C17 F20 107.1(2)
F19 C17 P4 112.70(17)
F21 C17 P4 109.11(16)
F20 C17 P4 112.99(17)
F24 C18 F22 107.8(2)
F24 C18 F23 107.86(19)
F22 C18 F23 106.97(18)
F24 C18 P4 110.06(16)
F22 C18 P4 112.66(16)
F23 C18 P4 111.30(17)

loop_
_geom_bond_atom_site_label_1
_geom_bond_atom_site_label_2
_geom_bond_distance
Ni1 C4 2.064(2)
Ni1 C1 2.083(3)
Ni1 C5 2.108(3)
Ni1 C2 2.114(3)
Ni1 P1 2.1148(7)
Ni1 P2 2.1161(7)
Ni1 C3 2.124(3)
Ni2 C11 2.069(2)
Ni2 C14 2.075(3)
Ni2 P4 2.1145(7)
Ni2 C10 2.115(3)
Ni2 C13 2.118(3)
Ni2 P3 2.1211(7)
Ni2 C12 2.136(3)
P1 O1 1.5391(17)
P1 C7 1.874(3)
P1 C6 1.874(3)
P2 O2 1.5329(17)
P2 C8 1.879(3)
P2 C9 1.880(3)
P3 O3 1.5370(17)
P3 C15 1.872(3)
P3 C16 1.882(3)
P4 O4 1.5389(16)
P4 C17 1.879(3)
P4 C18 1.882(2)
F1 C6 1.325(3)
F2 C6 1.327(3)
F3 C6 1.334(3)
F4 C7 1.327(3)
F5 C7 1.338(3)
F6 C7 1.333(3)
F7 C8 1.334(3)
F8 C8 1.341(3)
F9 C8 1.340(3)
F10 C9 1.325(3)
F11 C9 1.323(3)
F12 C9 1.322(3)
F13 C15 1.329(3)
F14 C15 1.341(3)
F15 C15 1.340(3)
F16 C16 1.333(3)
F17 C16 1.334(3)
F18 C16 1.336(3)
F19 C17 1.333(3)
F20 C17 1.349(3)
F21 C17 1.337(3)
F22 C18 1.337(3)
F23 C18 1.346(3)
F24 C18 1.334(3)
O1 H1 1.14(4)
O2 H1 1.30(4)
O3 H2 1.13(4)
O4 H2 1.29(4)
C1 C5 1.387(4)
C1 C2 1.430(4)
C1 H1A 0.88(2)
C2 C3 1.366(4)
C2 H2A 0.95(3)
C3 C4 1.417(4)
C3 H3A 0.90(3)
C4 C5 1.426(4)
C4 H4A 0.92(3)
C5 H5A 0.88(2)
C10 C14 1.405(4)
C10 C11 1.412(4)
C10 H10A 0.89(3)
C11 C12 1.436(4)
C11 H11A 0.96(2)
C12 C13 1.373(4)
C12 H12A 0.93(3)
C13 C14 1.439(4)
C13 H13A 0.94(3)
C14 H14A 0.86(3)
